data_1560021
loop_
_publ_author_name
'Litle, Elishua D.'
'Wilkins, Lewis C.'
'Gabba\"i, Fran\,cois P.'

_publ_section_title
;
 Ligand-enforced intimacy between a gold cation and a carbenium ion:
 impact on stability and reactivity
;
_journal_issue 11
_journal_name_full 'Chemical Science'
_journal_page_first 3929
_journal_page_last 3936
_journal_paper_doi 10.1039/D0SC05777K
_journal_volume 12
_journal_year 2021
_chemical_formula_moiety 'C F3 O3 S, C32 H25 N P'
_chemical_formula_sum 'C33 H25 F3 N O3 P S'
_chemical_formula_weight 603.57
_chemical_name_systematic C33H25F3NO3PS
_space_group_crystal_system orthorhombic
_space_group_IT_number 33
_space_group_name_Hall 'P 2c -2n'
_space_group_name_H-M_alt 'P n a 21'
_atom_sites_solution_hydrogens geom
_atom_sites_solution_primary direct
_audit_creation_date 2020-04-03
_audit_creation_method
;
Olex2 1.2
(compiled 2018.05.29 svn.r3508 for OlexSys, GUI svn.r5506)
;
_audit_update_record
;
2020-10-16 deposited with the CCDC.	2021-01-08 downloaded from the CCDC.
;
_cell_angle_alpha 90
_cell_angle_beta 90
_cell_angle_gamma 90
_cell_formula_units_Z 4
_cell_length_a 8.0035(7)
_cell_length_b 27.389(2)
_cell_length_c 12.6664(10)
_cell_measurement_reflns_used 9961
_cell_measurement_temperature 110(2)
_cell_measurement_theta_max 27.43
_cell_measurement_theta_min 2.65
_cell_volume 2776.6(4)
_computing_cell_refinement 'SAINT V8.38A (?, 2016)'
_computing_data_reduction 'SAINT V8.38A (?, 2016)'
_computing_molecular_graphics 'Olex2 (Dolomanov et al., 2009)'
_computing_publication_material 'Olex2 (Dolomanov et al., 2009)'
_computing_structure_refinement 'XL (Sheldrick, 2008)'
_computing_structure_solution 'XS (Sheldrick, 2008)'
_diffrn_ambient_temperature 110.0
_diffrn_detector 'Bruker CMOS area detector'
_diffrn_detector_area_resol_mean 10.5
_diffrn_detector_type 'CMOS area detector'
_diffrn_measured_fraction_theta_full 0.999
_diffrn_measured_fraction_theta_max 0.999
_diffrn_measurement_device 'three-circle diffractometer'
_diffrn_measurement_device_type 'Bruker APEX-II CCD'
_diffrn_measurement_method '\w and \f scans'
_diffrn_radiation_monochromator 'mirror optics'
_diffrn_radiation_probe x-ray
_diffrn_radiation_type MoK\a
_diffrn_radiation_wavelength 0.71073
_diffrn_reflns_av_R_equivalents 0.0927
_diffrn_reflns_av_unetI/netI 0.0455
_diffrn_reflns_Laue_measured_fraction_full 0.999
_diffrn_reflns_Laue_measured_fraction_max 0.999
_diffrn_reflns_limit_h_max 10
_diffrn_reflns_limit_h_min -10
_diffrn_reflns_limit_k_max 35
_diffrn_reflns_limit_k_min -35
_diffrn_reflns_limit_l_max 16
_diffrn_reflns_limit_l_min -16
_diffrn_reflns_number 63857
_diffrn_reflns_point_group_measured_fraction_full 0.999
_diffrn_reflns_point_group_measured_fraction_max 0.999
_diffrn_reflns_theta_full 25.242
_diffrn_reflns_theta_max 27.523
_diffrn_reflns_theta_min 2.651
_diffrn_source 'microfocus sealed X-ray tube'
_diffrn_source_type 'Incoatec I\ms'
_diffrn_standards_number 0
_exptl_absorpt_coefficient_mu 0.232
_exptl_absorpt_correction_T_max 0.7456
_exptl_absorpt_correction_T_min 0.5625
_exptl_absorpt_correction_type multi-scan
_exptl_absorpt_process_details
;
SADABS-2016/2 (Bruker,2016/2) was used for absorption correction.
wR2(int) was 0.1466 before and 0.0969 after correction.
The Ratio of minimum to maximum transmission is 0.7544.
The \l/2 correction factor is Not present.
;
_exptl_crystal_colour orange
_exptl_crystal_colour_primary orange
_exptl_crystal_density_diffrn 1.444
_exptl_crystal_description needle
_exptl_crystal_F_000 1248
_exptl_crystal_size_max 0.102
_exptl_crystal_size_mid 0.077
_exptl_crystal_size_min 0.057
_refine_diff_density_max 0.393
_refine_diff_density_min -0.405
_refine_diff_density_rms 0.053
_refine_ls_abs_structure_details
;
 Refined as an inversion twin.
;
_refine_ls_abs_structure_Flack 0.06(10)
_refine_ls_extinction_method none
_refine_ls_goodness_of_fit_ref 1.096
_refine_ls_hydrogen_treatment constr
_refine_ls_matrix_type full
_refine_ls_number_parameters 381
_refine_ls_number_reflns 6410
_refine_ls_number_restraints 1
_refine_ls_restrained_S_all 1.096
_refine_ls_R_factor_all 0.0512
_refine_ls_R_factor_gt 0.0448
_refine_ls_shift/su_max 0.000
_refine_ls_shift/su_mean 0.000
_refine_ls_structure_factor_coef Fsqd
_refine_ls_weighting_details 'w=1/[\s^2^(Fo^2^)+(0.0340P)^2^+1.6470P] where P=(Fo^2^+2Fc^2^)/3'
_refine_ls_weighting_scheme calc
_refine_ls_wR_factor_gt 0.0970
_refine_ls_wR_factor_ref 0.1003
_reflns_Friedel_coverage 0.913
_reflns_Friedel_fraction_full 1.000
_reflns_Friedel_fraction_max 0.999
_reflns_number_gt 5860
_reflns_number_total 6410
_reflns_threshold_expression 'I > 2\s(I)'
_cod_data_source_file d0sc05777k2.cif
_cod_data_source_block eli58_0ma_a
_cod_depositor_comments 'Adding full bibliography for 1560018--1560030.cif.'
_cod_database_code 1560021
_shelxl_version_number 2013-3
_shelx_space_group_comment
;
The symmetry employed for this shelxl refinement is uniquely defined
by the following loop, which should always be used as a source of
symmetry information in preference to the above space-group names.
They are only intended as comments.
;
_shelx_estimated_absorpt_t_max 0.987
_shelx_estimated_absorpt_t_min 0.977
_olex2_refinement_description
;
1. Twinned data refinement
 Scales: 0.94(10)
 0.06(10)
2. Fixed Uiso
 At 1.2 times of:
  All C(H) groups
 At 1.5 times of:
  All C(H,H,H) groups
3.a Aromatic/amide H refined with riding coordinates:
 C00B(H00B), C00C(H00C), C00F(H00F), C00G(H00G), C00H(H00H), C00K(H00K),
 C00N(H00N), C00P(H00P), C00R(H00R), C00S(H00S), C00T(H00T), C00U(H00U),
 C00V(H00V), C00X(H00X), C00Y(H00Y), C00Z(H00Z), C010(H010), C011(H011),
 C012(H012), C014(H014), C015(H015), C016(H016)
3.b Idealised Me refined as rotating group:
 C00W(H00A,H00D,H00E)
;
_olex2_submission_special_instructions 'No special instructions were received'

loop_
_space_group_symop_operation_xyz
'x, y, z'
'-x, -y, z+1/2'
'x+1/2, -y+1/2, z'
'-x+1/2, y+1/2, z+1/2'

loop_
_atom_site_label
_atom_site_type_symbol
_atom_site_fract_x
_atom_site_fract_y
_atom_site_fract_z
_atom_site_U_iso_or_equiv
_atom_site_adp_type
_atom_site_occupancy
_atom_site_site_symmetry_order
_atom_site_calc_flag
_atom_site_refinement_flags_posn
_atom_site_refinement_flags_adp
_atom_site_refinement_flags_occupancy
_atom_site_disorder_assembly
_atom_site_disorder_group
S001 S 0.23623(11) 0.63611(3) 0.80710(7) 0.02246(19) Uani 1 1 d . . . . .
P002 P 0.65045(12) 0.63927(3) 0.27747(7) 0.0211(2) Uani 1 1 d . . . . .
F003 F 0.2047(4) 0.54514(9) 0.8679(2) 0.0399(6) Uani 1 1 d . . . . .
F004 F 0.3320(5) 0.59077(11) 0.9779(2) 0.0611(9) Uani 1 1 d . . . . .
O005 O 0.0813(4) 0.64633(10) 0.8592(2) 0.0329(7) Uani 1 1 d . . . . .
O006 O 0.2213(4) 0.61927(11) 0.7003(2) 0.0385(8) Uani 1 1 d . . . . .
N007 N 0.6641(4) 0.67382(11) 0.6850(2) 0.0188(6) Uani 1 1 d . . . . .
O008 O 0.3639(4) 0.67152(12) 0.8241(3) 0.0414(8) Uani 1 1 d . . . . .
F009 F 0.4555(4) 0.56637(13) 0.8356(3) 0.0683(10) Uani 1 1 d . . . . .
C00A C 0.3866(5) 0.62137(12) 0.4184(3) 0.0187(7) Uani 1 1 d . . . . .
C00B C 0.1162(5) 0.59009(13) 0.3708(3) 0.0227(8) Uani 1 1 d . . . . .
H00B H 0.0053 0.5816 0.3902 0.027 Uiso 1 1 calc R . . . .
C00C C 0.4213(5) 0.72564(13) 0.4635(3) 0.0222(7) Uani 1 1 d . . . . .
H00C H 0.3604 0.7152 0.4032 0.027 Uiso 1 1 calc R . . . .
C00D C 0.4396(4) 0.61746(12) 0.3131(3) 0.0198(7) Uani 1 1 d . . . . .
C00E C 0.4994(4) 0.69037(13) 0.5290(3) 0.0186(7) Uani 1 1 d . . . . .
C00F C 0.6960(5) 0.54358(14) 0.2030(3) 0.0265(8) Uani 1 1 d . . . . .
H00F H 0.6380 0.5339 0.2650 0.032 Uiso 1 1 calc R . . . .
C00G C 0.1675(4) 0.58516(13) 0.2666(3) 0.0227(7) Uani 1 1 d . . . . .
H00G H 0.0928 0.5728 0.2149 0.027 Uiso 1 1 calc R . . . .
C00H C 0.4319(5) 0.77424(14) 0.4853(3) 0.0251(8) Uani 1 1 d . . . . .
H00H H 0.3824 0.7975 0.4393 0.030 Uiso 1 1 calc R . . . .
C00I C 0.5925(4) 0.60834(13) 0.5654(3) 0.0195(7) Uani 1 1 d . . . . .
C00J C 0.7157(5) 0.59324(13) 0.1807(3) 0.0220(7) Uani 1 1 d . . . . .
C00K C 0.2259(5) 0.60728(13) 0.4461(3) 0.0226(8) Uani 1 1 d . . . . .
H00K H 0.1911 0.6095 0.5177 0.027 Uiso 1 1 calc R . . . .
C00L C 0.6039(5) 0.69238(13) 0.1944(3) 0.0226(7) Uani 1 1 d . . . . .
C00M C 0.6814(4) 0.62584(13) 0.6550(3) 0.0200(7) Uani 1 1 d . . . . .
C00N C 0.5168(5) 0.78969(13) 0.5764(3) 0.0241(8) Uani 1 1 d . . . . .
H00N H 0.5236 0.8236 0.5913 0.029 Uiso 1 1 calc R . . . .
C00O C 0.4960(4) 0.64031(13) 0.5048(3) 0.0188(7) Uani 1 1 d . . . . .
C00P C 0.6484(5) 0.73769(14) 0.2348(3) 0.0288(8) Uani 1 1 d . . . . .
H00P H 0.6969 0.7398 0.3031 0.035 Uiso 1 1 calc R . . . .
C00Q C 0.5857(4) 0.70670(13) 0.6213(3) 0.0193(7) Uani 1 1 d . . . . .
C00R C 0.8687(5) 0.57144(14) 0.0240(3) 0.0276(8) Uani 1 1 d . . . . .
H00R H 0.9286 0.5811 -0.0373 0.033 Uiso 1 1 calc R . . . .
C00S C 0.5900(5) 0.75737(13) 0.6443(3) 0.0237(8) Uani 1 1 d . . . . .
H00S H 0.6434 0.7688 0.7065 0.028 Uiso 1 1 calc R . . . .
C00T C 0.8037(5) 0.60645(14) 0.0912(3) 0.0249(8) Uani 1 1 d . . . . .
H00T H 0.8197 0.6401 0.0756 0.030 Uiso 1 1 calc R . . . .
C00U C 0.3277(5) 0.59834(13) 0.2390(3) 0.0227(8) Uani 1 1 d . . . . .
H00U H 0.3631 0.5943 0.1679 0.027 Uiso 1 1 calc R . . . .
C00V C 0.5292(5) 0.69066(13) 0.0953(3) 0.0260(8) Uani 1 1 d . . . . .
H00V H 0.4945 0.6601 0.0674 0.031 Uiso 1 1 calc R . . . .
C00W C 0.7289(5) 0.68944(14) 0.7885(3) 0.0242(8) Uani 1 1 d . . . . .
H00A H 0.7259 0.6618 0.8377 0.036 Uiso 1 1 calc GR . . . .
H00D H 0.6595 0.7160 0.8160 0.036 Uiso 1 1 calc GR . . . .
H00E H 0.8443 0.7008 0.7806 0.036 Uiso 1 1 calc GR . . . .
C00X C 0.6067(5) 0.55775(13) 0.5399(3) 0.0238(8) Uani 1 1 d . . . . .
H00X H 0.5443 0.5448 0.4826 0.029 Uiso 1 1 calc R . . . .
C00Y C 0.7872(5) 0.59419(14) 0.7117(3) 0.0249(8) Uani 1 1 d . . . . .
H00Y H 0.8488 0.6060 0.7706 0.030 Uiso 1 1 calc R . . . .
C00Z C 0.7078(5) 0.52792(14) 0.5964(3) 0.0308(9) Uani 1 1 d . . . . .
H00Z H 0.7160 0.4943 0.5784 0.037 Uiso 1 1 calc R . . . .
C010 C 0.8009(5) 0.54649(15) 0.6817(3) 0.0316(9) Uani 1 1 d . . . . .
H010 H 0.8746 0.5255 0.7190 0.038 Uiso 1 1 calc R . . . .
C011 C 0.5046(5) 0.73282(15) 0.0366(3) 0.0317(9) Uani 1 1 d . . . . .
H011 H 0.4541 0.7311 -0.0312 0.038 Uiso 1 1 calc R . . . .
C012 C 0.5543(5) 0.77734(15) 0.0777(4) 0.0337(10) Uani 1 1 d . . . . .
H012 H 0.5409 0.8063 0.0372 0.040 Uiso 1 1 calc R . . . .
C013 C 0.3123(6) 0.58236(17) 0.8757(3) 0.0335(9) Uani 1 1 d . . . . .
C014 C 0.8465(5) 0.52222(15) 0.0462(3) 0.0306(9) Uani 1 1 d . . . . .
H014 H 0.8907 0.4982 0.0000 0.037 Uiso 1 1 calc R . . . .
C015 C 0.6228(6) 0.77984(15) 0.1769(4) 0.0364(10) Uani 1 1 d . . . . .
H015 H 0.6528 0.8106 0.2059 0.044 Uiso 1 1 calc R . . . .
C016 C 0.7599(6) 0.50828(15) 0.1358(3) 0.0320(9) Uani 1 1 d . . . . .
H016 H 0.7443 0.4746 0.1513 0.038 Uiso 1 1 calc R . . . .

loop_
_atom_site_aniso_label
_atom_site_aniso_U_11
_atom_site_aniso_U_22
_atom_site_aniso_U_33
_atom_site_aniso_U_23
_atom_site_aniso_U_13
_atom_site_aniso_U_12
S001 0.0215(4) 0.0265(4) 0.0194(4) 0.0013(4) 0.0005(4) -0.0010(4)
P002 0.0226(4) 0.0219(4) 0.0188(4) -0.0010(4) 0.0005(4) -0.0016(4)
F003 0.0600(18) 0.0248(12) 0.0350(14) 0.0013(10) 0.0038(13) 0.0008(12)
F004 0.103(3) 0.0498(17) 0.0307(14) 0.0091(13) -0.0305(17) -0.0159(18)
O005 0.0281(15) 0.0298(15) 0.0408(16) -0.0053(13) 0.0060(13) -0.0005(12)
O006 0.063(2) 0.0366(16) 0.0161(13) -0.0008(12) -0.0041(14) 0.0052(15)
N007 0.0154(14) 0.0217(14) 0.0195(14) -0.0033(12) 0.0002(12) -0.0010(11)
O008 0.0312(16) 0.0487(19) 0.0444(18) 0.0036(15) 0.0004(14) -0.0208(14)
F009 0.0388(16) 0.078(2) 0.088(3) 0.0312(19) 0.0135(17) 0.0300(16)
C00A 0.0206(18) 0.0144(16) 0.0210(17) -0.0010(13) -0.0029(14) 0.0017(13)
C00B 0.0189(18) 0.0250(19) 0.0241(18) 0.0003(15) -0.0005(15) -0.0001(14)
C00C 0.0219(18) 0.0231(18) 0.0215(17) -0.0003(15) -0.0007(15) 0.0017(15)
C00D 0.0225(17) 0.0164(16) 0.0207(16) -0.0003(14) -0.0022(15) 0.0008(13)
C00E 0.0176(16) 0.0200(17) 0.0182(16) 0.0010(13) 0.0017(14) 0.0006(13)
C00F 0.028(2) 0.0246(18) 0.0265(19) 0.0031(15) 0.0085(16) 0.0023(16)
C00G 0.0228(17) 0.0212(17) 0.0241(18) 0.0001(15) -0.0072(15) 0.0003(14)
C00H 0.027(2) 0.0204(18) 0.0276(19) -0.0001(15) 0.0048(16) 0.0008(16)
C00I 0.0167(16) 0.0215(17) 0.0203(17) 0.0007(13) 0.0001(14) -0.0012(13)
C00J 0.0212(18) 0.0251(18) 0.0197(17) -0.0003(15) -0.0044(14) 0.0015(14)
C00K 0.0213(19) 0.0233(18) 0.0231(18) 0.0004(14) 0.0012(14) 0.0011(15)
C00L 0.0207(18) 0.0207(17) 0.0263(18) -0.0014(15) 0.0054(15) -0.0016(14)
C00M 0.0182(17) 0.0229(18) 0.0190(17) 0.0001(14) 0.0042(14) -0.0031(14)
C00N 0.0209(18) 0.0200(17) 0.0314(19) -0.0023(16) 0.0065(16) 0.0007(14)
C00O 0.0177(17) 0.0213(17) 0.0172(15) -0.0006(14) 0.0024(13) -0.0015(14)
C00P 0.030(2) 0.024(2) 0.032(2) -0.0046(16) 0.0045(18) -0.0055(16)
C00Q 0.0146(16) 0.0226(17) 0.0207(17) -0.0015(14) 0.0013(14) -0.0004(14)
C00R 0.024(2) 0.031(2) 0.0271(19) -0.0004(16) 0.0042(16) 0.0029(16)
C00S 0.0232(18) 0.0220(18) 0.0259(18) -0.0052(15) 0.0035(15) -0.0010(15)
C00T 0.0230(18) 0.0225(18) 0.029(2) 0.0016(15) 0.0023(16) 0.0003(15)
C00U 0.027(2) 0.0191(18) 0.0217(17) 0.0005(14) -0.0027(15) -0.0015(15)
C00V 0.032(2) 0.0215(18) 0.0245(19) 0.0004(15) 0.0014(17) 0.0002(16)
C00W 0.0240(18) 0.0293(18) 0.0193(19) -0.0074(15) -0.0040(15) -0.0009(15)
C00X 0.0262(19) 0.0209(17) 0.0242(18) -0.0033(15) -0.0018(16) 0.0006(14)
C00Y 0.0225(19) 0.0268(19) 0.0255(19) 0.0012(15) -0.0036(16) -0.0007(16)
C00Z 0.036(2) 0.0206(18) 0.035(2) 0.0001(17) -0.0050(19) 0.0027(16)
C010 0.031(2) 0.029(2) 0.035(2) 0.0039(18) -0.0108(18) 0.0052(17)
C011 0.034(2) 0.032(2) 0.030(2) 0.0047(17) 0.0053(19) 0.0054(17)
C012 0.034(2) 0.025(2) 0.042(2) 0.0071(18) 0.014(2) 0.0074(17)
C013 0.031(2) 0.044(3) 0.025(2) 0.0068(18) -0.0002(17) -0.0007(19)
C014 0.033(2) 0.029(2) 0.030(2) -0.0073(16) 0.0040(18) 0.0035(17)
C015 0.042(3) 0.0184(19) 0.049(3) -0.0023(18) 0.009(2) -0.0015(17)
C016 0.034(2) 0.0224(19) 0.039(2) 0.0006(17) 0.0044(18) 0.0021(17)

loop_
_atom_type_symbol
_atom_type_description
_atom_type_scat_dispersion_real
_atom_type_scat_dispersion_imag
_atom_type_scat_source
C C 0.0033 0.0016 'International Tables Vol C Tables 4.2.6.8 and 6.1.1.4'
H H 0.0000 0.0000 'International Tables Vol C Tables 4.2.6.8 and 6.1.1.4'
F F 0.0171 0.0103 'International Tables Vol C Tables 4.2.6.8 and 6.1.1.4'
N N 0.0061 0.0033 'International Tables Vol C Tables 4.2.6.8 and 6.1.1.4'
O O 0.0106 0.0060 'International Tables Vol C Tables 4.2.6.8 and 6.1.1.4'
P P 0.1023 0.0942 'International Tables Vol C Tables 4.2.6.8 and 6.1.1.4'
S S 0.1246 0.1234 'International Tables Vol C Tables 4.2.6.8 and 6.1.1.4'

loop_
_geom_angle_atom_site_label_1
_geom_angle_atom_site_label_2
_geom_angle_atom_site_label_3
_geom_angle
_geom_angle_site_symmetry_1
_geom_angle_site_symmetry_3
_geom_angle_publ_flag
O005 S001 O006 115.1(2) . . ?
O005 S001 C013 103.23(19) . . ?
O006 S001 C013 102.63(19) . . ?
O008 S001 O005 114.74(19) . . ?
O008 S001 O006 114.9(2) . . ?
O008 S001 C013 103.8(2) . . ?
C00J P002 C00D 101.60(16) . . ?
C00L P002 C00D 102.19(16) . . ?
C00L P002 C00J 102.68(17) . . ?
C00M N007 C00W 119.2(3) . . ?
C00Q N007 C00M 121.0(3) . . ?
C00Q N007 C00W 119.8(3) . . ?
C00D C00A C00O 123.0(3) . . ?
C00K C00A C00D 120.0(3) . . ?
C00K C00A C00O 117.0(3) . . ?
C00G C00B H00B 119.9 . . ?
C00K C00B H00B 119.9 . . ?
C00K C00B C00G 120.2(3) . . ?
C00E C00C H00C 119.3 . . ?
C00H C00C H00C 119.3 . . ?
C00H C00C C00E 121.3(4) . . ?
C00A C00D P002 118.9(3) . . ?
C00U C00D P002 122.9(3) . . ?
C00U C00D C00A 118.2(3) . . ?
C00C C00E C00Q 118.6(3) . . ?
C00O C00E C00C 121.9(3) . . ?
C00O C00E C00Q 119.5(3) . . ?
C00J C00F H00F 119.6 . . ?
C016 C00F H00F 119.6 . . ?
C016 C00F C00J 120.9(4) . . ?
C00B C00G H00G 120.3 . . ?
C00U C00G C00B 119.4(3) . . ?
C00U C00G H00G 120.3 . . ?
C00C C00H H00H 120.3 . . ?
C00C C00H C00N 119.4(3) . . ?
C00N C00H H00H 120.3 . . ?
C00M C00I C00X 117.9(3) . . ?
C00O C00I C00M 120.2(3) . . ?
C00O C00I C00X 121.9(3) . . ?
C00F C00J P002 120.1(3) . . ?
C00T C00J P002 120.9(3) . . ?
C00T C00J C00F 118.5(3) . . ?
C00A C00K H00K 119.7 . . ?
C00B C00K C00A 120.6(3) . . ?
C00B C00K H00K 119.7 . . ?
C00P C00L P002 116.4(3) . . ?
C00P C00L C00V 118.2(4) . . ?
C00V C00L P002 125.3(3) . . ?
N007 C00M C00I 119.5(3) . . ?
N007 C00M C00Y 120.5(3) . . ?
C00Y C00M C00I 120.0(3) . . ?
C00H C00N H00N 119.0 . . ?
C00S C00N C00H 121.9(3) . . ?
C00S C00N H00N 119.0 . . ?
C00E C00O C00A 120.7(3) . . ?
C00I C00O C00A 120.6(3) . . ?
C00I C00O C00E 118.7(3) . . ?
C00L C00P H00P 119.6 . . ?
C015 C00P C00L 120.8(4) . . ?
C015 C00P H00P 119.6 . . ?
N007 C00Q C00E 120.0(3) . . ?
N007 C00Q C00S 121.0(3) . . ?
C00S C00Q C00E 119.0(3) . . ?
C00T C00R H00R 120.0 . . ?
C00T C00R C014 120.0(4) . . ?
C014 C00R H00R 120.0 . . ?
C00N C00S C00Q 119.7(4) . . ?
C00N C00S H00S 120.2 . . ?
C00Q C00S H00S 120.2 . . ?
C00J C00T C00R 121.0(3) . . ?
C00J C00T H00T 119.5 . . ?
C00R C00T H00T 119.5 . . ?
C00D C00U H00U 119.2 . . ?
C00G C00U C00D 121.6(3) . . ?
C00G C00U H00U 119.2 . . ?
C00L C00V H00V 119.5 . . ?
C011 C00V C00L 121.1(4) . . ?
C011 C00V H00V 119.5 . . ?
N007 C00W H00A 109.5 . . ?
N007 C00W H00D 109.5 . . ?
N007 C00W H00E 109.5 . . ?
H00A C00W H00D 109.5 . . ?
H00A C00W H00E 109.5 . . ?
H00D C00W H00E 109.5 . . ?
C00I C00X H00X 119.5 . . ?
C00Z C00X C00I 120.9(3) . . ?
C00Z C00X H00X 119.5 . . ?
C00M C00Y H00Y 120.2 . . ?
C010 C00Y C00M 119.7(4) . . ?
C010 C00Y H00Y 120.2 . . ?
C00X C00Z H00Z 119.9 . . ?
C00X C00Z C010 120.3(4) . . ?
C010 C00Z H00Z 119.9 . . ?
C00Y C010 C00Z 121.1(4) . . ?
C00Y C010 H010 119.4 . . ?
C00Z C010 H010 119.4 . . ?
C00V C011 H011 120.3 . . ?
C012 C011 C00V 119.4(4) . . ?
C012 C011 H011 120.3 . . ?
C011 C012 H012 119.9 . . ?
C015 C012 C011 120.2(4) . . ?
C015 C012 H012 119.9 . . ?
F003 C013 S001 111.5(3) . . ?
F004 C013 S001 111.5(3) . . ?
F004 C013 F003 106.4(3) . . ?
F004 C013 F009 109.2(4) . . ?
F009 C013 S001 112.0(3) . . ?
F009 C013 F003 106.0(4) . . ?
C00R C014 H014 120.1 . . ?
C016 C014 C00R 119.9(4) . . ?
C016 C014 H014 120.1 . . ?
C00P C015 H015 119.9 . . ?
C012 C015 C00P 120.2(4) . . ?
C012 C015 H015 119.9 . . ?
C00F C016 H016 120.1 . . ?
C014 C016 C00F 119.7(4) . . ?
C014 C016 H016 120.1 . . ?

loop_
_geom_bond_atom_site_label_1
_geom_bond_atom_site_label_2
_geom_bond_distance
_geom_bond_site_symmetry_2
_geom_bond_publ_flag
S001 O005 1.432(3) . ?
S001 O006 1.434(3) . ?
S001 O008 1.425(3) . ?
S001 C013 1.815(4) . ?
P002 C00D 1.846(4) . ?
P002 C00J 1.834(4) . ?
P002 C00L 1.834(4) . ?
F003 C013 1.338(5) . ?
F004 C013 1.324(5) . ?
N007 C00M 1.375(5) . ?
N007 C00Q 1.362(5) . ?
N007 C00W 1.473(4) . ?
F009 C013 1.328(5) . ?
C00A C00D 1.404(5) . ?
C00A C00K 1.388(5) . ?
C00A C00O 1.494(5) . ?
C00B H00B 0.9500 . ?
C00B C00G 1.388(5) . ?
C00B C00K 1.379(5) . ?
C00C H00C 0.9500 . ?
C00C C00E 1.418(5) . ?
C00C C00H 1.362(5) . ?
C00D C00U 1.399(5) . ?
C00E C00O 1.405(5) . ?
C00E C00Q 1.430(5) . ?
C00F H00F 0.9500 . ?
C00F C00J 1.398(5) . ?
C00F C016 1.386(6) . ?
C00G H00G 0.9500 . ?
C00G C00U 1.377(5) . ?
C00H H00H 0.9500 . ?
C00H C00N 1.405(6) . ?
C00I C00M 1.423(5) . ?
C00I C00O 1.397(5) . ?
C00I C00X 1.427(5) . ?
C00J C00T 1.382(5) . ?
C00K H00K 0.9500 . ?
C00L C00P 1.389(5) . ?
C00L C00V 1.391(5) . ?
C00M C00Y 1.409(5) . ?
C00N H00N 0.9500 . ?
C00N C00S 1.366(5) . ?
C00P H00P 0.9500 . ?
C00P C015 1.383(6) . ?
C00Q C00S 1.418(5) . ?
C00R H00R 0.9500 . ?
C00R C00T 1.384(5) . ?
C00R C014 1.389(6) . ?
C00S H00S 0.9500 . ?
C00T H00T 0.9500 . ?
C00U H00U 0.9500 . ?
C00V H00V 0.9500 . ?
C00V C011 1.387(5) . ?
C00W H00A 0.9800 . ?
C00W H00D 0.9800 . ?
C00W H00E 0.9800 . ?
C00X H00X 0.9500 . ?
C00X C00Z 1.354(5) . ?
C00Y H00Y 0.9500 . ?
C00Y C010 1.365(5) . ?
C00Z H00Z 0.9500 . ?
C00Z C010 1.408(6) . ?
C010 H010 0.9500 . ?
C011 H011 0.9500 . ?
C011 C012 1.385(6) . ?
C012 H012 0.9500 . ?
C012 C015 1.372(7) . ?
C014 H014 0.9500 . ?
C014 C016 1.384(6) . ?
C015 H015 0.9500 . ?
C016 H016 0.9500 . ?

loop_
_geom_torsion_atom_site_label_1
_geom_torsion_atom_site_label_2
_geom_torsion_atom_site_label_3
_geom_torsion_atom_site_label_4
_geom_torsion
_geom_torsion_site_symmetry_1
_geom_torsion_site_symmetry_2
_geom_torsion_site_symmetry_3
_geom_torsion_site_symmetry_4
_geom_torsion_publ_flag
P002 C00D C00U C00G -175.9(3) . . . . ?
P002 C00J C00T C00R 172.9(3) . . . . ?
P002 C00L C00P C015 178.2(3) . . . . ?
P002 C00L C00V C011 -177.6(3) . . . . ?
O005 S001 C013 F003 59.6(3) . . . . ?
O005 S001 C013 F004 -59.1(4) . . . . ?
O005 S001 C013 F009 178.2(3) . . . . ?
O006 S001 C013 F003 -60.4(3) . . . . ?
O006 S001 C013 F004 -179.1(3) . . . . ?
O006 S001 C013 F009 58.2(4) . . . . ?
N007 C00M C00Y C010 179.0(4) . . . . ?
N007 C00Q C00S C00N 176.9(3) . . . . ?
O008 S001 C013 F003 179.7(3) . . . . ?
O008 S001 C013 F004 60.9(4) . . . . ?
O008 S001 C013 F009 -61.7(4) . . . . ?
C00A C00D C00U C00G 2.3(5) . . . . ?
C00B C00G C00U C00D -1.2(5) . . . . ?
C00C C00E C00O C00A -9.9(5) . . . . ?
C00C C00E C00O C00I 172.2(3) . . . . ?
C00C C00E C00Q N007 -179.0(3) . . . . ?
C00C C00E C00Q C00S 0.1(5) . . . . ?
C00C C00H C00N C00S 0.1(6) . . . . ?
C00D P002 C00J C00F -47.9(3) . . . . ?
C00D P002 C00J C00T 140.4(3) . . . . ?
C00D P002 C00L C00P 112.8(3) . . . . ?
C00D P002 C00L C00V -67.5(4) . . . . ?
C00D C00A C00K C00B -1.0(5) . . . . ?
C00D C00A C00O C00E 89.8(4) . . . . ?
C00D C00A C00O C00I -92.4(4) . . . . ?
C00E C00C C00H C00N -2.3(6) . . . . ?
C00E C00Q C00S C00N -2.2(5) . . . . ?
C00F C00J C00T C00R 1.0(6) . . . . ?
C00G C00B C00K C00A 2.2(5) . . . . ?
C00H C00C C00E C00O -177.0(3) . . . . ?
C00H C00C C00E C00Q 2.1(5) . . . . ?
C00H C00N C00S C00Q 2.1(6) . . . . ?
C00I C00M C00Y C010 -1.5(6) . . . . ?
C00I C00X C00Z C010 0.1(6) . . . . ?
C00J P002 C00D C00A 142.1(3) . . . . ?
C00J P002 C00D C00U -39.8(3) . . . . ?
C00J P002 C00L C00P -142.2(3) . . . . ?
C00J P002 C00L C00V 37.6(4) . . . . ?
C00J C00F C016 C014 0.9(7) . . . . ?
C00K C00A C00D P002 177.1(3) . . . . ?
C00K C00A C00D C00U -1.2(5) . . . . ?
C00K C00A C00O C00E -90.2(4) . . . . ?
C00K C00A C00O C00I 87.6(4) . . . . ?
C00K C00B C00G C00U -1.1(5) . . . . ?
C00L P002 C00D C00A -112.1(3) . . . . ?
C00L P002 C00D C00U 66.1(3) . . . . ?
C00L P002 C00J C00F -153.4(3) . . . . ?
C00L P002 C00J C00T 34.9(3) . . . . ?
C00L C00P C015 C012 -0.6(6) . . . . ?
C00L C00V C011 C012 -0.4(6) . . . . ?
C00M N007 C00Q C00E 8.8(5) . . . . ?
C00M N007 C00Q C00S -170.3(3) . . . . ?
C00M C00I C00O C00A -172.8(3) . . . . ?
C00M C00I C00O C00E 5.1(5) . . . . ?
C00M C00I C00X C00Z -3.1(5) . . . . ?
C00M C00Y C010 C00Z -1.6(6) . . . . ?
C00O C00A C00D P002 -3.0(5) . . . . ?
C00O C00A C00D C00U 178.8(3) . . . . ?
C00O C00A C00K C00B 179.0(3) . . . . ?
C00O C00E C00Q N007 0.2(5) . . . . ?
C00O C00E C00Q C00S 179.3(3) . . . . ?
C00O C00I C00M N007 3.6(5) . . . . ?
C00O C00I C00M C00Y -175.8(3) . . . . ?
C00O C00I C00X C00Z 176.5(4) . . . . ?
C00P C00L C00V C011 2.1(6) . . . . ?
C00Q N007 C00M C00I -10.7(5) . . . . ?
C00Q N007 C00M C00Y 168.7(3) . . . . ?
C00Q C00E C00O C00A 170.9(3) . . . . ?
C00Q C00E C00O C00I -6.9(5) . . . . ?
C00R C014 C016 C00F -0.1(6) . . . . ?
C00T C00R C014 C016 -0.3(6) . . . . ?
C00V C00L C00P C015 -1.6(6) . . . . ?
C00V C011 C012 C015 -1.9(6) . . . . ?
C00W N007 C00M C00I 168.1(3) . . . . ?
C00W N007 C00M C00Y -12.4(5) . . . . ?
C00W N007 C00Q C00E -170.0(3) . . . . ?
C00W N007 C00Q C00S 10.9(5) . . . . ?
C00X C00I C00M N007 -176.8(3) . . . . ?
C00X C00I C00M C00Y 3.8(5) . . . . ?
C00X C00I C00O C00A 7.6(5) . . . . ?
C00X C00I C00O C00E -174.5(3) . . . . ?
C00X C00Z C010 C00Y 2.3(7) . . . . ?
C011 C012 C015 C00P 2.4(6) . . . . ?
C014 C00R C00T C00J -0.2(6) . . . . ?
C016 C00F C00J P002 -173.3(3) . . . . ?
C016 C00F C00J C00T -1.4(6) . . . . ?

loop_
_twin_individual_id
_twin_individual_mass_fraction_refined
1 0.94(10)
2 0.06(10)
